data_4318907
loop_
_publ_author_name
'Douglas J. E. Spencer'
'Anne M. Reynolds'
'Patrick L. Holland'
'Brian A. Jazdzewski'
'Carole Duboc-Toia'
'Laurent Le Pape'
'Seiji Yokota'
'Yoshimitsu Tachi'
'Shinobu Itoh'
'William B. Tolman'

_publ_section_title
;
 Copper Chemistry of \b-Diketiminate Ligands: Monomer/Dimer Equilibria and
 a New Class of Bis(\m-oxo)dicopper Compounds
;
_journal_name_full 'Inorganic Chemistry'
_journal_page_first 6307
_journal_page_last 6321
_journal_paper_doi 10.1021/ic020369k
_journal_volume 41
_journal_year 2002
_chemical_compound_source 'Doug Spencer'
_chemical_formula_moiety 'C37 H42 Cu F6 N3'
_chemical_formula_sum 'C37 H42 Cu F6 N3'
_chemical_formula_weight 706.28
_chemical_name_common 01169
_chemical_name_systematic
;

  [3,5(CF3)2Ph(H2LiPr)Cu(MeCN)]

;
_space_group_IT_number 2
_symmetry_cell_setting triclinic
_symmetry_space_group_name_Hall '-P 1'
_symmetry_space_group_name_H-M 'P -1'
_atom_sites_solution_hydrogens geom
_atom_sites_solution_primary direct
_atom_sites_solution_secondary difmap
_audit_creation_method SHELXL-97
_cell_angle_alpha 96.998(3)
_cell_angle_beta 95.087(3)
_cell_angle_gamma 94.424(3)
_cell_formula_units_Z 2
_cell_length_a 9.4815(18)
_cell_length_b 13.068(3)
_cell_length_c 14.499(3)
_cell_measurement_reflns_used 1889
_cell_measurement_temperature 173(2)
_cell_measurement_theta_max 50.042
_cell_measurement_theta_min 4.940
_cell_volume 1769.0(6)
_computing_cell_refinement 'SAINT, Bruker'
_computing_data_collection 'SMART, Bruker'
_computing_data_reduction 'SAINT, Bruker'
_computing_molecular_graphics 'SHELXTL, Bruker'
_computing_structure_refinement 'SHELXL-97 (Sheldrick, 1997)'
_computing_structure_solution 'SHELXS-97 (Sheldrick, 1990)'
_diffrn_ambient_temperature 173(2)
_diffrn_measured_fraction_theta_full 0.986
_diffrn_measured_fraction_theta_max 0.986
_diffrn_measurement_device_type 'Siemenns SMART Platform CCD'
_diffrn_measurement_method 'area detector, omega scans'
_diffrn_radiation_monochromator graphite
_diffrn_radiation_source 'normal-focus sealed tube'
_diffrn_radiation_type MoK\a
_diffrn_radiation_wavelength 0.71073
_diffrn_reflns_av_R_equivalents 0.0000
_diffrn_reflns_av_sigmaI/netI 0.0583
_diffrn_reflns_limit_h_max 11
_diffrn_reflns_limit_h_min -11
_diffrn_reflns_limit_k_max 15
_diffrn_reflns_limit_k_min -15
_diffrn_reflns_limit_l_max 17
_diffrn_reflns_limit_l_min 0
_diffrn_reflns_number 6219
_diffrn_reflns_theta_full 25.07
_diffrn_reflns_theta_max 25.07
_diffrn_reflns_theta_min 1.42
_exptl_absorpt_coefficient_mu 0.678
_exptl_absorpt_correction_T_max 1.00
_exptl_absorpt_correction_T_min 0.811
_exptl_absorpt_correction_type multi-scan
_exptl_absorpt_process_details 'SADABS, R. Blessing, 1995'
_exptl_crystal_colour Yellow
_exptl_crystal_density_diffrn 1.326
_exptl_crystal_density_method 'not measured'
_exptl_crystal_description Block
_exptl_crystal_F_000 736
_exptl_crystal_size_max 0.2
_exptl_crystal_size_mid 0.15
_exptl_crystal_size_min 0.15
_refine_diff_density_max 0.411
_refine_diff_density_min -0.587
_refine_diff_density_rms 0.063
_refine_ls_extinction_coef 0.0038(11)
_refine_ls_extinction_expression Fc^*^=kFc[1+0.001xFc^2^\l^3^/sin(2\q)]^-1/4^
_refine_ls_extinction_method SHELXL
_refine_ls_goodness_of_fit_ref 1.046
_refine_ls_hydrogen_treatment riding
_refine_ls_matrix_type full
_refine_ls_number_parameters 467
_refine_ls_number_reflns 6219
_refine_ls_number_restraints 74
_refine_ls_restrained_S_all 1.088
_refine_ls_R_factor_all 0.0796
_refine_ls_R_factor_gt 0.0558
_refine_ls_shift/su_max 0.009
_refine_ls_shift/su_mean 0.001
_refine_ls_structure_factor_coef Fsqd
_refine_ls_weighting_details 'calc w=1/[\s^2^(Fo^2^)+(0.0754P)^2^+1.3038P] where P=(Fo^2^+2Fc^2^)/3'
_refine_ls_weighting_scheme calc
_refine_ls_wR_factor_gt 0.1424
_refine_ls_wR_factor_ref 0.1541
_reflns_number_gt 4541
_reflns_number_total 6219
_reflns_threshold_expression >2sigma(I)
_cod_data_source_file ic020369k_3.cif
_cod_data_source_block 01169
_cod_depositor_comments
;
The following automatic conversions were performed:

'_symmetry_cell_setting' value 'Triclinic' changed to 'triclinic'
according to the built-in table from CIF Core dictionary named
'cif_core.dic' version 2.4.1 from 2010-06-29.

Automatic conversion script
Id: cif_fix_values 1646 2011-03-28 12:23:43Z adriana 
;
_cod_database_code 4318907

loop_
_symmetry_equiv_pos_as_xyz
'x, y, z'
'-x, -y, -z'

loop_
_atom_site_label
_atom_site_type_symbol
_atom_site_fract_x
_atom_site_fract_y
_atom_site_fract_z
_atom_site_U_iso_or_equiv
_atom_site_adp_type
_atom_site_occupancy
_atom_site_symmetry_multiplicity
_atom_site_calc_flag
_atom_site_refinement_flags
_atom_site_disorder_assembly
_atom_site_disorder_group
Cu1 Cu -0.34775(5) 0.14325(4) -0.32069(3) 0.0479(2) Uani 1 1 d . . .
N1S N -0.4275(5) 0.1268(3) -0.4442(3) 0.0596(14) Uani 0.848(6) 1 d PD A 1
C1S C -0.4566(7) 0.1430(4) -0.5192(4) 0.0681(17) Uani 0.848(6) 1 d PD A 1
C2S C -0.4869(14) 0.1663(8) -0.6151(6) 0.122(4) Uani 0.848(6) 1 d PD A 1
N1S' N -0.4167(19) 0.0060(13) -0.3897(13) 0.036(5) Uiso 0.152(6) 1 d PD A 2
C1S' C -0.459(3) -0.0799(17) -0.403(2) 0.061(8) Uiso 0.152(6) 1 d PD A 2
C2S' C -0.521(4) -0.1864(19) -0.411(3) 0.039(8) Uiso 0.152(6) 1 d PD A 2
N1 N -0.3284(3) 0.1124(2) -0.19517(19) 0.0341(7) Uani 1 1 d . A .
C2 C -0.2454(3) 0.1707(2) -0.1285(2) 0.0308(7) Uani 1 1 d . . .
H2A H -0.2430 0.1495 -0.0680 0.037 Uiso 1 1 calc R A .
C3 C -0.1599(3) 0.2611(2) -0.1372(2) 0.0293(7) Uani 1 1 d . A .
C4 C -0.1536(3) 0.3066(3) -0.2201(2) 0.0323(7) Uani 1 1 d . . .
H4A H -0.0918 0.3681 -0.2164 0.039 Uiso 1 1 calc R A .
N5 N -0.2229(3) 0.2739(2) -0.30091(19) 0.0367(7) Uani 1 1 d . A .
C11 C -0.3961(4) 0.0182(3) -0.1717(2) 0.0340(8) Uani 1 1 d . . .
C12 C -0.3160(4) -0.0642(3) -0.1562(3) 0.0413(9) Uani 1 1 d . A .
C13 C -0.3868(5) -0.1568(3) -0.1396(3) 0.0536(11) Uani 1 1 d . . .
H13A H -0.3340 -0.2141 -0.1299 0.064 Uiso 1 1 calc R A .
C14 C -0.5314(4) -0.1666(3) -0.1371(3) 0.0572(12) Uani 1 1 d . A .
H14A H -0.5776 -0.2298 -0.1245 0.069 Uiso 1 1 calc R . .
C15 C -0.6089(4) -0.0855(3) -0.1527(3) 0.0528(11) Uani 1 1 d . . .
H15A H -0.7089 -0.0932 -0.1503 0.063 Uiso 1 1 calc R A .
C16 C -0.5446(4) 0.0086(3) -0.1720(3) 0.0410(9) Uani 1 1 d . A .
C17 C -0.1570(4) -0.0598(3) -0.1630(3) 0.0549(11) Uani 1 1 d . . .
H17A H -0.1196 0.0147 -0.1565 0.066 Uiso 1 1 calc R A .
C18 C -0.1285(7) -0.1096(7) -0.2564(5) 0.141(4) Uani 1 1 d . A .
H18A H -0.0257 -0.1059 -0.2606 0.211 Uiso 1 1 calc R . .
H18B H -0.1738 -0.0735 -0.3049 0.211 Uiso 1 1 calc R . .
H18C H -0.1673 -0.1822 -0.2652 0.211 Uiso 1 1 calc R . .
C19 C -0.0789(5) -0.1095(5) -0.0874(5) 0.102(2) Uani 1 1 d . A .
H19A H 0.0231 -0.1035 -0.0944 0.153 Uiso 1 1 calc R . .
H19B H -0.1137 -0.1828 -0.0926 0.153 Uiso 1 1 calc R . .
H19C H -0.0956 -0.0745 -0.0261 0.153 Uiso 1 1 calc R . .
C20 C -0.6310(4) 0.0973(3) -0.1938(3) 0.0564(11) Uani 1 1 d D . .
C21 C -0.6183(8) 0.1865(6) -0.1145(5) 0.088(2) Uani 0.75 1 d PD A 1
C22 C -0.7863(7) 0.0670(6) -0.2336(6) 0.081(2) Uani 0.75 1 d PD A 1
C21' C -0.7193(17) 0.1112(15) -0.1090(8) 0.065(5) Uiso 0.25 1 d PD A 2
C22' C -0.726(2) 0.0649(17) -0.2847(8) 0.073(6) Uiso 0.25 1 d PD A 2
C31 C -0.0700(3) 0.3130(2) -0.0536(2) 0.0290(7) Uani 1 1 d . . .
C32 C -0.1197(3) 0.3237(2) 0.0343(2) 0.0310(7) Uani 1 1 d . A .
H32A H -0.2141 0.2978 0.0411 0.037 Uiso 1 1 calc R . .
C33 C -0.0328(4) 0.3717(3) 0.1126(2) 0.0332(8) Uani 1 1 d . . .
C34 C 0.1044(4) 0.4121(2) 0.1048(2) 0.0347(8) Uani 1 1 d . A .
H34A H 0.1635 0.4450 0.1582 0.042 Uiso 1 1 calc R . .
C35 C 0.1533(3) 0.4034(2) 0.0174(2) 0.0327(7) Uani 1 1 d . . .
C36 C 0.0688(3) 0.3545(2) -0.0601(2) 0.0303(7) Uani 1 1 d . A .
H36A H 0.1055 0.3488 -0.1192 0.036 Uiso 1 1 calc R . .
C37 C -0.0883(3) 0.3828(2) 0.2060(2) 0.0412(9) Uani 1 1 d D A .
F1 F 0.0260(9) 0.3918(10) 0.2732(7) 0.032(3) Uiso 0.25 1 d PD A 1
F2 F -0.1493(13) 0.4726(6) 0.2203(7) 0.031(2) Uiso 0.25 1 d PD A 1
F3 F -0.1747(12) 0.3056(7) 0.2210(8) 0.026(3) Uiso 0.25 1 d PD A 1
F1' F 0.0086(10) 0.4138(10) 0.2784(6) 0.033(3) Uiso 0.25 1 d PD A 2
F2' F -0.1952(12) 0.4438(9) 0.2116(7) 0.048(3) Uiso 0.25 1 d PD A 2
F3' F -0.1460(12) 0.2857(6) 0.2222(8) 0.028(3) Uiso 0.25 1 d PD A 2
F1" F -0.0264(11) 0.4542(8) 0.2709(6) 0.053(3) Uiso 0.25 1 d PD A 3
F2" F -0.2320(7) 0.3935(12) 0.1998(7) 0.055(3) Uiso 0.25 1 d PD A 3
F3" F -0.0959(16) 0.2905(7) 0.2432(9) 0.067(4) Uiso 0.25 1 d PD A 3
F1# F -0.1000(14) 0.4814(5) 0.2398(8) 0.042(3) Uiso 0.25 1 d PD A 4
F2# F -0.2111(11) 0.3303(11) 0.2108(8) 0.049(3) Uiso 0.25 1 d PD A 4
F3# F 0.0114(13) 0.3553(11) 0.2726(8) 0.060(4) Uiso 0.25 1 d P A 4
C38 C 0.3029(4) 0.4431(3) 0.0095(3) 0.0397(8) Uani 1 1 d . A .
F4 F 0.3386(2) 0.53578(17) 0.06012(17) 0.0574(6) Uani 1 1 d . . .
F5 F 0.3963(2) 0.38124(18) 0.04169(19) 0.0606(7) Uani 1 1 d . . .
F6 F 0.3281(2) 0.4546(2) -0.07729(16) 0.0618(7) Uani 1 1 d . . .
C51 C -0.2125(4) 0.3360(3) -0.3748(2) 0.0368(8) Uani 1 1 d . . .
C52 C -0.1251(4) 0.3075(3) -0.4450(3) 0.0448(9) Uani 1 1 d . A .
C53 C -0.1253(5) 0.3654(4) -0.5206(3) 0.0571(11) Uani 1 1 d . . .
H53A H -0.0664 0.3483 -0.5688 0.069 Uiso 1 1 calc R A .
C54 C -0.2084(5) 0.4458(4) -0.5261(3) 0.0609(12) Uani 1 1 d . A .
H54A H -0.2073 0.4832 -0.5783 0.073 Uiso 1 1 calc R . .
C55 C -0.2924(5) 0.4725(3) -0.4578(3) 0.0538(11) Uani 1 1 d . . .
H55A H -0.3493 0.5287 -0.4627 0.065 Uiso 1 1 calc R A .
C56 C -0.2969(4) 0.4187(3) -0.3797(2) 0.0412(9) Uani 1 1 d . A .
C57 C -0.0317(5) 0.2205(3) -0.4400(3) 0.0566(11) Uani 1 1 d . . .
H57A H -0.0557 0.1850 -0.3854 0.068 Uiso 1 1 calc R A .
C58 C -0.0603(10) 0.1408(6) -0.5269(5) 0.134(3) Uani 1 1 d . A .
H58A H -0.1613 0.1158 -0.5355 0.201 Uiso 1 1 calc R . .
H58B H -0.0030 0.0825 -0.5194 0.201 Uiso 1 1 calc R . .
H58C H -0.0348 0.1727 -0.5816 0.201 Uiso 1 1 calc R . .
C59 C 0.1222(6) 0.2608(6) -0.4226(6) 0.125(3) Uani 1 1 d . A .
H59A H 0.1367 0.3108 -0.3657 0.187 Uiso 1 1 calc R . .
H59B H 0.1498 0.2949 -0.4757 0.187 Uiso 1 1 calc R . .
H59C H 0.1806 0.2031 -0.4151 0.187 Uiso 1 1 calc R . .
C60 C -0.3956(4) 0.4468(3) -0.3056(3) 0.0495(10) Uani 1 1 d . . .
H60A H -0.3481 0.4331 -0.2445 0.059 Uiso 1 1 calc R A .
C61 C -0.4277(5) 0.5602(4) -0.2948(3) 0.0691(13) Uani 1 1 d . A .
H61A H -0.3384 0.6047 -0.2819 0.104 Uiso 1 1 calc R . .
H61B H -0.4864 0.5734 -0.2430 0.104 Uiso 1 1 calc R . .
H61C H -0.4791 0.5751 -0.3527 0.104 Uiso 1 1 calc R . .
C62 C -0.5351(5) 0.3767(4) -0.3250(3) 0.0637(12) Uani 1 1 d . A .
H62A H -0.5142 0.3040 -0.3310 0.096 Uiso 1 1 calc R . .
H62B H -0.5866 0.3906 -0.3832 0.096 Uiso 1 1 calc R . .
H62C H -0.5938 0.3906 -0.2734 0.096 Uiso 1 1 calc R . .

loop_
_atom_site_aniso_label
_atom_site_aniso_U_11
_atom_site_aniso_U_22
_atom_site_aniso_U_33
_atom_site_aniso_U_23
_atom_site_aniso_U_13
_atom_site_aniso_U_12
Cu1 0.0617(3) 0.0466(3) 0.0302(3) 0.0068(2) -0.0023(2) -0.0236(2)
N1S 0.084(3) 0.049(3) 0.038(2) 0.0061(18) -0.007(2) -0.024(2)
C1S 0.102(5) 0.050(3) 0.043(3) -0.002(2) -0.009(3) -0.017(3)
C2S 0.203(11) 0.104(7) 0.051(5) 0.021(5) -0.028(6) -0.010(7)
N1 0.0356(15) 0.0291(15) 0.0356(16) 0.0029(12) 0.0050(13) -0.0091(12)
C2 0.0340(18) 0.0324(18) 0.0260(17) 0.0042(14) 0.0054(14) 0.0005(14)
C3 0.0322(17) 0.0264(16) 0.0285(17) 0.0019(13) 0.0053(13) -0.0012(13)
C4 0.0329(18) 0.0305(17) 0.0325(18) 0.0039(14) 0.0040(14) -0.0042(14)
N5 0.0405(16) 0.0399(16) 0.0289(15) 0.0087(13) 0.0003(13) -0.0059(13)
C11 0.0393(19) 0.0335(18) 0.0275(17) 0.0032(14) 0.0063(14) -0.0086(15)
C12 0.042(2) 0.037(2) 0.043(2) 0.0053(16) 0.0034(17) -0.0075(16)
C13 0.057(3) 0.038(2) 0.066(3) 0.0189(19) 0.000(2) -0.0083(18)
C14 0.052(3) 0.052(3) 0.068(3) 0.029(2) 0.001(2) -0.019(2)
C15 0.039(2) 0.059(3) 0.057(3) 0.010(2) 0.0074(19) -0.019(2)
C16 0.039(2) 0.045(2) 0.038(2) 0.0043(16) 0.0073(16) -0.0059(16)
C17 0.044(2) 0.043(2) 0.077(3) 0.006(2) 0.009(2) -0.0034(18)
C18 0.075(4) 0.192(8) 0.138(7) -0.061(6) 0.057(4) -0.027(5)
C19 0.052(3) 0.085(4) 0.174(7) 0.052(4) -0.007(4) 0.005(3)
C20 0.044(2) 0.053(3) 0.070(3) 0.003(2) 0.006(2) 0.0002(19)
C21 0.073(5) 0.093(5) 0.088(5) -0.026(4) 0.004(4) 0.019(4)
C22 0.055(4) 0.095(5) 0.087(5) 0.015(4) -0.020(4) 0.002(4)
C31 0.0317(17) 0.0252(16) 0.0305(17) 0.0059(13) 0.0039(14) 0.0012(13)
C32 0.0284(17) 0.0292(17) 0.0351(18) 0.0046(14) 0.0050(14) -0.0025(13)
C33 0.0379(19) 0.0299(17) 0.0313(18) 0.0033(14) 0.0052(14) -0.0016(14)
C34 0.0384(19) 0.0292(18) 0.0341(19) 0.0027(14) -0.0003(15) -0.0052(14)
C35 0.0313(18) 0.0301(17) 0.0357(19) 0.0046(14) 0.0022(14) -0.0042(14)
C36 0.0333(18) 0.0292(17) 0.0294(17) 0.0049(14) 0.0065(14) 0.0020(14)
C37 0.044(2) 0.045(2) 0.0328(19) 0.0047(16) 0.0021(16) -0.0050(17)
C38 0.036(2) 0.041(2) 0.043(2) 0.0112(17) 0.0025(16) -0.0023(16)
F4 0.0439(13) 0.0488(13) 0.0728(16) -0.0035(12) 0.0034(11) -0.0176(10)
F5 0.0373(12) 0.0582(15) 0.0905(19) 0.0265(13) 0.0067(12) 0.0034(11)
F6 0.0440(13) 0.0929(19) 0.0468(14) 0.0152(12) 0.0100(10) -0.0214(12)
C51 0.0404(19) 0.039(2) 0.0293(18) 0.0073(15) -0.0003(15) -0.0113(16)
C52 0.047(2) 0.050(2) 0.037(2) 0.0134(17) 0.0031(17) -0.0096(18)
C53 0.063(3) 0.070(3) 0.040(2) 0.018(2) 0.012(2) -0.009(2)
C54 0.069(3) 0.071(3) 0.048(3) 0.036(2) 0.005(2) -0.001(2)
C55 0.059(3) 0.054(3) 0.051(2) 0.024(2) 0.000(2) 0.001(2)
C56 0.044(2) 0.042(2) 0.0346(19) 0.0072(16) -0.0028(16) -0.0060(17)
C57 0.067(3) 0.063(3) 0.046(2) 0.018(2) 0.022(2) 0.010(2)
C58 0.198(8) 0.114(6) 0.094(5) -0.011(4) 0.025(5) 0.074(6)
C59 0.061(4) 0.117(5) 0.211(9) 0.082(6) 0.008(4) 0.015(3)
C60 0.052(2) 0.054(2) 0.041(2) 0.0071(18) -0.0042(18) 0.0036(19)
C61 0.079(3) 0.066(3) 0.060(3) 0.002(2) -0.006(2) 0.015(3)
C62 0.051(3) 0.079(3) 0.063(3) 0.017(2) 0.011(2) 0.001(2)

loop_
_atom_type_symbol
_atom_type_description
_atom_type_scat_dispersion_real
_atom_type_scat_dispersion_imag
_atom_type_scat_source
C C 0.0033 0.0016 'International Tables Vol C Tables 4.2.6.8 and 6.1.1.4'
H H 0.0000 0.0000 'International Tables Vol C Tables 4.2.6.8 and 6.1.1.4'
N N 0.0061 0.0033 'International Tables Vol C Tables 4.2.6.8 and 6.1.1.4'
F F 0.0171 0.0103 'International Tables Vol C Tables 4.2.6.8 and 6.1.1.4'
Cu Cu 0.3201 1.2651 'International Tables Vol C Tables 4.2.6.8 and 6.1.1.4'

loop_
_geom_angle_atom_site_label_1
_geom_angle_atom_site_label_2
_geom_angle_atom_site_label_3
_geom_angle
_geom_angle_site_symmetry_1
_geom_angle_site_symmetry_3
_geom_angle_publ_flag
N1S Cu1 N1 155.09(15) . . ?
N1S Cu1 N5 106.86(14) . . ?
N1 Cu1 N5 97.59(11) . . ?
N1S Cu1 N1S' 57.7(5) . . ?
N1 Cu1 N1S' 101.4(5) . . ?
N5 Cu1 N1S' 152.9(5) . . ?
C1S N1S Cu1 161.1(4) . . ?
N1S C1S C2S 177.2(8) . . ?
C1S' N1S' Cu1 160(2) . . ?
N1S' C1S' C2S' 173(3) . . ?
C2 N1 C11 117.0(3) . . ?
C2 N1 Cu1 122.5(2) . . ?
C11 N1 Cu1 120.3(2) . . ?
N1 C2 C3 126.8(3) . . ?
C2 C3 C4 124.8(3) . . ?
C2 C3 C31 118.0(3) . . ?
C4 C3 C31 117.2(3) . . ?
N5 C4 C3 127.2(3) . . ?
C4 N5 C51 119.0(3) . . ?
C4 N5 Cu1 120.9(2) . . ?
C51 N5 Cu1 120.1(2) . . ?
C12 C11 C16 121.2(3) . . ?
C12 C11 N1 120.0(3) . . ?
C16 C11 N1 118.6(3) . . ?
C11 C12 C13 118.3(3) . . ?
C11 C12 C17 122.8(3) . . ?
C13 C12 C17 118.7(4) . . ?
C14 C13 C12 121.2(4) . . ?
C15 C14 C13 120.0(4) . . ?
C14 C15 C16 121.6(4) . . ?
C15 C16 C11 117.6(4) . . ?
C15 C16 C20 121.9(3) . . ?
C11 C16 C20 120.5(3) . . ?
C18 C17 C19 110.0(6) . . ?
C18 C17 C12 109.8(4) . . ?
C19 C17 C12 112.8(4) . . ?
C16 C20 C21 113.5(4) . . ?
C16 C20 C22' 109.3(9) . . ?
C21 C20 C22' 136.4(9) . . ?
C16 C20 C22 115.9(4) . . ?
C21 C20 C22 111.8(5) . . ?
C22' C20 C22 37.2(7) . . ?
C16 C20 C21' 102.1(8) . . ?
C21 C20 C21' 51.4(7) . . ?
C22' C20 C21' 111.6(9) . . ?
C22 C20 C21' 74.5(7) . . ?
C32 C31 C36 117.3(3) . . ?
C32 C31 C3 121.8(3) . . ?
C36 C31 C3 120.9(3) . . ?
C31 C32 C33 121.0(3) . . ?
C34 C33 C32 120.9(3) . . ?
C34 C33 C37 119.0(3) . . ?
C32 C33 C37 120.1(3) . . ?
C35 C34 C33 118.4(3) . . ?
C36 C35 C34 121.1(3) . . ?
C36 C35 C38 120.5(3) . . ?
C34 C35 C38 118.3(3) . . ?
C35 C36 C31 121.4(3) . . ?
F3 C37 F1" 124.6(7) . . ?
F3 C37 F2# 22.7(7) . . ?
F1" C37 F2# 124.6(7) . . ?
F3 C37 F1' 112.3(8) . . ?
F1" C37 F1' 28.9(6) . . ?
F2# C37 F1' 124.8(8) . . ?
F3 C37 F1# 123.7(7) . . ?
F1" C37 F1# 40.5(5) . . ?
F2# C37 F1# 107.4(8) . . ?
F1' C37 F1# 69.4(7) . . ?
F3 C37 F2' 89.0(7) . . ?
F1" C37 F2' 82.0(6) . . ?
F2# C37 F2' 67.6(7) . . ?
F1' C37 F2' 108.5(6) . . ?
F1# C37 F2' 44.8(7) . . ?
F3 C37 F2 110.5(6) . . ?
F1" C37 F2 62.3(6) . . ?
F2# C37 F2 90.3(8) . . ?
F1' C37 F2 90.9(7) . . ?
F1# C37 F2 22.4(5) . . ?
F2' C37 F2 23.5(6) . . ?
F3 C37 F2" 61.2(7) . . ?
F1" C37 F2" 107.8(6) . . ?
F2# C37 F2" 38.6(6) . . ?
F1' C37 F2" 128.2(7) . . ?
F1# C37 F2" 74.6(7) . . ?
F2' C37 F2" 30.5(5) . . ?
F2 C37 F2" 54.0(7) . . ?
F3 C37 F1 107.3(6) . . ?
F1" C37 F1 43.1(7) . . ?
F2# C37 F1 124.6(8) . . ?
F1' C37 F1 14.5(7) . . ?
F1# C37 F1 83.6(7) . . ?
F2' C37 F1 122.7(7) . . ?
F2 C37 F1 105.3(5) . . ?
F2" C37 F1 139.1(7) . . ?
F3 C37 F3" 36.1(7) . . ?
F1" C37 F3" 107.6(7) . . ?
F2# C37 F3" 58.5(7) . . ?
F1' C37 F3" 84.1(7) . . ?
F1# C37 F3" 134.3(7) . . ?
F2' C37 F3" 120.1(8) . . ?
F2 C37 F3" 135.5(7) . . ?
F2" C37 F3" 96.1(8) . . ?
F1 C37 F3" 74.8(7) . . ?
F3 C37 F3# 89.1(7) . . ?
F1" C37 F3# 61.0(7) . . ?
F2# C37 F3# 108.8(8) . . ?
F1' C37 F3# 32.4(7) . . ?
F1# C37 F3# 100.9(8) . . ?
F2' C37 F3# 132.7(7) . . ?
F2 C37 F3# 121.0(8) . . ?
F2" C37 F3# 135.7(7) . . ?
F1 C37 F3# 20.2(7) . . ?
F3" C37 F3# 55.0(7) . . ?
F3 C37 F3' 16.1(7) . . ?
F1" C37 F3' 124.5(7) . . ?
F2# C37 F3' 38.6(8) . . ?
F1' C37 F3' 104.9(6) . . ?
F1# C37 F3' 136.2(7) . . ?
F2' C37 F3' 105.1(6) . . ?
F2 C37 F3' 126.0(6) . . ?
F2" C37 F3' 77.2(6) . . ?
F1 C37 F3' 96.8(8) . . ?
F3" C37 F3' 22.2(7) . . ?
F3# C37 F3' 77.2(7) . . ?
F6 C38 F5 107.6(3) . . ?
F6 C38 F4 106.1(3) . . ?
F5 C38 F4 105.1(3) . . ?
F6 C38 C35 113.1(3) . . ?
F5 C38 C35 112.0(3) . . ?
F4 C38 C35 112.4(3) . . ?
C56 C51 C52 121.4(3) . . ?
C56 C51 N5 119.7(3) . . ?
C52 C51 N5 118.7(3) . . ?
C51 C52 C53 117.4(4) . . ?
C51 C52 C57 122.2(3) . . ?
C53 C52 C57 120.4(4) . . ?
C54 C53 C52 121.5(4) . . ?
C55 C54 C53 120.5(4) . . ?
C54 C55 C56 121.3(4) . . ?
C51 C56 C55 118.0(4) . . ?
C51 C56 C60 121.3(3) . . ?
C55 C56 C60 120.7(4) . . ?
C52 C57 C59 111.0(4) . . ?
C52 C57 C58 111.5(4) . . ?
C59 C57 C58 111.8(6) . . ?
C56 C60 C61 114.3(3) . . ?
C56 C60 C62 110.2(3) . . ?
C61 C60 C62 109.7(4) . . ?

loop_
_geom_bond_atom_site_label_1
_geom_bond_atom_site_label_2
_geom_bond_distance
_geom_bond_site_symmetry_2
_geom_bond_publ_flag
Cu1 N1S 1.862(4) . ?
Cu1 N1 1.908(3) . ?
Cu1 N5 1.977(3) . ?
Cu1 N1S' 1.977(17) . ?
N1S C1S 1.146(6) . ?
C1S C2S 1.468(9) . ?
N1S' C1S' 1.149(17) . ?
C1S' C2S' 1.457(19) . ?
N1 C2 1.315(4) . ?
N1 C11 1.436(4) . ?
C2 C3 1.406(4) . ?
C3 C4 1.407(4) . ?
C3 C31 1.477(4) . ?
C4 N5 1.299(4) . ?
N5 C51 1.426(4) . ?
C11 C12 1.394(5) . ?
C11 C16 1.403(5) . ?
C12 C13 1.396(5) . ?
C12 C17 1.516(5) . ?
C13 C14 1.370(6) . ?
C14 C15 1.364(6) . ?
C15 C16 1.400(5) . ?
C16 C20 1.518(6) . ?
C17 C18 1.486(7) . ?
C17 C19 1.509(7) . ?
C20 C21 1.523(7) . ?
C20 C22' 1.524(9) . ?
C20 C22 1.537(6) . ?
C20 C21' 1.549(9) . ?
C31 C32 1.393(5) . ?
C31 C36 1.400(4) . ?
C32 C33 1.394(5) . ?
C33 C34 1.385(5) . ?
C33 C37 1.490(5) . ?
C34 C35 1.382(5) . ?
C35 C36 1.378(5) . ?
C35 C38 1.492(5) . ?
C37 F3 1.302(6) . ?
C37 F1" 1.305(6) . ?
C37 F2# 1.317(6) . ?
C37 F1' 1.334(6) . ?
C37 F1# 1.338(6) . ?
C37 F2' 1.340(6) . ?
C37 F2 1.350(6) . ?
C37 F2" 1.377(6) . ?
C37 F1 1.380(6) . ?
C37 F3" 1.380(10) . ?
C37 F3# 1.390(12) . ?
C37 F3' 1.397(8) . ?
C38 F6 1.326(4) . ?
C38 F5 1.336(4) . ?
C38 F4 1.340(4) . ?
C51 C56 1.397(5) . ?
C51 C52 1.402(5) . ?
C52 C53 1.405(5) . ?
C52 C57 1.498(6) . ?
C53 C54 1.366(6) . ?
C54 C55 1.355(6) . ?
C55 C56 1.405(5) . ?
C56 C60 1.517(6) . ?
C57 C59 1.502(7) . ?
C57 C58 1.523(8) . ?
C60 C61 1.528(6) . ?
C60 C62 1.534(6) . ?

loop_
_geom_torsion_atom_site_label_1
_geom_torsion_atom_site_label_2
_geom_torsion_atom_site_label_3
_geom_torsion_atom_site_label_4
_geom_torsion
_geom_torsion_site_symmetry_1
_geom_torsion_site_symmetry_2
_geom_torsion_site_symmetry_3
_geom_torsion_site_symmetry_4
_geom_torsion_publ_flag
N1 Cu1 N1S C1S 164.1(14) . . . . ?
N5 Cu1 N1S C1S -4.5(17) . . . . ?
N1S' Cu1 N1S C1S -159.8(18) . . . . ?
Cu1 N1S C1S C2S 35(17) . . . . ?
N1S Cu1 N1S' C1S' -157(6) . . . . ?
N1 Cu1 N1S' C1S' 8(6) . . . . ?
N5 Cu1 N1S' C1S' 142(6) . . . . ?
Cu1 N1S' C1S' C2S' 34(32) . . . . ?
N1S Cu1 N1 C2 -171.3(4) . . . . ?
N5 Cu1 N1 C2 -2.3(3) . . . . ?
N1S' Cu1 N1 C2 158.2(6) . . . . ?
N1S Cu1 N1 C11 14.1(5) . . . . ?
N5 Cu1 N1 C11 -177.0(3) . . . . ?
N1S' Cu1 N1 C11 -16.4(6) . . . . ?
C11 N1 C2 C3 174.4(3) . . . . ?
Cu1 N1 C2 C3 -0.4(5) . . . . ?
N1 C2 C3 C4 2.6(6) . . . . ?
N1 C2 C3 C31 -177.7(3) . . . . ?
C2 C3 C4 N5 -0.4(6) . . . . ?
C31 C3 C4 N5 179.8(3) . . . . ?
C3 C4 N5 C51 174.2(3) . . . . ?
C3 C4 N5 Cu1 -3.2(5) . . . . ?
N1S Cu1 N5 C4 179.2(3) . . . . ?
N1 Cu1 N5 C4 4.0(3) . . . . ?
N1S' Cu1 N5 C4 -130.1(12) . . . . ?
N1S Cu1 N5 C51 1.8(3) . . . . ?
N1 Cu1 N5 C51 -173.4(3) . . . . ?
N1S' Cu1 N5 C51 52.5(12) . . . . ?
C2 N1 C11 C12 -71.2(4) . . . . ?
Cu1 N1 C11 C12 103.7(3) . . . . ?
C2 N1 C11 C16 113.8(4) . . . . ?
Cu1 N1 C11 C16 -71.3(4) . . . . ?
C16 C11 C12 C13 -1.0(5) . . . . ?
N1 C11 C12 C13 -175.9(3) . . . . ?
C16 C11 C12 C17 174.9(4) . . . . ?
N1 C11 C12 C17 0.0(5) . . . . ?
C11 C12 C13 C14 -0.9(6) . . . . ?
C17 C12 C13 C14 -177.0(4) . . . . ?
C12 C13 C14 C15 1.2(7) . . . . ?
C13 C14 C15 C16 0.4(7) . . . . ?
C14 C15 C16 C11 -2.2(6) . . . . ?
C14 C15 C16 C20 177.2(4) . . . . ?
C12 C11 C16 C15 2.5(5) . . . . ?
N1 C11 C16 C15 177.4(3) . . . . ?
C12 C11 C16 C20 -176.9(3) . . . . ?
N1 C11 C16 C20 -1.9(5) . . . . ?
C11 C12 C17 C18 -97.4(6) . . . . ?
C13 C12 C17 C18 78.5(6) . . . . ?
C11 C12 C17 C19 139.5(5) . . . . ?
C13 C12 C17 C19 -44.6(6) . . . . ?
C15 C16 C20 C21 106.6(5) . . . . ?
C11 C16 C20 C21 -74.0(6) . . . . ?
C15 C16 C20 C22' -64.6(10) . . . . ?
C11 C16 C20 C22' 114.7(9) . . . . ?
C15 C16 C20 C22 -24.8(7) . . . . ?
C11 C16 C20 C22 154.5(5) . . . . ?
C15 C16 C20 C21' 53.6(8) . . . . ?
C11 C16 C20 C21' -127.0(8) . . . . ?
C2 C3 C31 C32 -41.1(5) . . . . ?
C4 C3 C31 C32 138.7(3) . . . . ?
C2 C3 C31 C36 139.6(3) . . . . ?
C4 C3 C31 C36 -40.6(4) . . . . ?
C36 C31 C32 C33 -1.4(5) . . . . ?
C3 C31 C32 C33 179.2(3) . . . . ?
C31 C32 C33 C34 1.4(5) . . . . ?
C31 C32 C33 C37 179.7(3) . . . . ?
C32 C33 C34 C35 -0.2(5) . . . . ?
C37 C33 C34 C35 -178.5(3) . . . . ?
C33 C34 C35 C36 -0.9(5) . . . . ?
C33 C34 C35 C38 -177.6(3) . . . . ?
C34 C35 C36 C31 0.8(5) . . . . ?
C38 C35 C36 C31 177.4(3) . . . . ?
C32 C31 C36 C35 0.4(5) . . . . ?
C3 C31 C36 C35 179.7(3) . . . . ?
C36 C35 C38 F6 19.0(5) . . . . ?
C34 C35 C38 F6 -164.3(3) . . . . ?
C36 C35 C38 F5 -102.8(4) . . . . ?
C34 C35 C38 F5 73.9(4) . . . . ?
C36 C35 C38 F4 139.1(3) . . . . ?
C34 C35 C38 F4 -44.2(4) . . . . ?
C4 N5 C51 C56 -81.8(4) . . . . ?
Cu1 N5 C51 C56 95.6(3) . . . . ?
C4 N5 C51 C52 102.9(4) . . . . ?
Cu1 N5 C51 C52 -79.6(4) . . . . ?
C56 C51 C52 C53 0.1(5) . . . . ?
N5 C51 C52 C53 175.2(3) . . . . ?
C56 C51 C52 C57 178.7(4) . . . . ?
N5 C51 C52 C57 -6.1(5) . . . . ?
C51 C52 C53 C54 -0.6(6) . . . . ?
C57 C52 C53 C54 -179.3(4) . . . . ?
C52 C53 C54 C55 0.7(7) . . . . ?
C53 C54 C55 C56 -0.1(7) . . . . ?
C52 C51 C56 C55 0.4(5) . . . . ?
N5 C51 C56 C55 -174.7(3) . . . . ?
C52 C51 C56 C60 177.6(3) . . . . ?
N5 C51 C56 C60 2.5(5) . . . . ?
C54 C55 C56 C51 -0.4(6) . . . . ?
C54 C55 C56 C60 -177.6(4) . . . . ?
C51 C52 C57 C59 -109.4(5) . . . . ?
C53 C52 C57 C59 69.2(6) . . . . ?
C51 C52 C57 C58 125.2(5) . . . . ?
C53 C52 C57 C58 -56.2(6) . . . . ?
C51 C56 C60 C61 154.0(4) . . . . ?
C55 C56 C60 C61 -28.8(5) . . . . ?
C51 C56 C60 C62 -81.9(4) . . . . ?
C55 C56 C60 C62 95.3(4) . . . . ?
